data_7157236
loop_
_publ_author_name
'Zhan, Shao-Cong'
'Sun, Jing'
'Liu, Ru-Zhang'
'Yan, Chao-Guo'

_publ_section_title
;
 Diastereoselective construction of carbazole-based spirooxindoles via the
 Levy three-component reaction.
;
_journal_issue 1
_journal_name_full 'Organic &amp; biomolecular chemistry'
_journal_page_first 163
_journal_page_last 168
_journal_paper_doi 10.1039/c9ob02013f
_journal_volume 18
_journal_year 2019
_chemical_formula_moiety 'C44 H37 Cl N2 O5, C4 H8 O2'
_chemical_formula_sum 'C48 H45 Cl N2 O7'
_chemical_formula_weight 797.31
_space_group_crystal_system triclinic
_space_group_IT_number 2
_space_group_name_Hall '-P 1'
_space_group_name_H-M_alt 'P -1'
_atom_sites_solution_hydrogens geom
_audit_creation_method SHELXL-2014/7
_audit_update_record
;
2019-07-24 deposited with the CCDC.	2019-12-02 downloaded from the CCDC.
;
_cell_angle_alpha 101.625(3)
_cell_angle_beta 106.436(3)
_cell_angle_gamma 93.568(4)
_cell_formula_units_Z 2
_cell_length_a 10.8744(11)
_cell_length_b 13.9883(15)
_cell_length_c 14.7217(14)
_cell_measurement_reflns_used 7984
_cell_measurement_temperature 296(2)
_cell_measurement_theta_max 25.80
_cell_measurement_theta_min 2.32
_cell_volume 2086.8(4)
_computing_cell_refinement 'Bruker SAINT'
_computing_data_collection 'Bruker APEX2'
_computing_data_reduction 'Bruker SAINT'
_computing_molecular_graphics 'Bruker SHELXTL'
_computing_publication_material 'Bruker SHELXTL'
_computing_structure_refinement 'SHELXL-2014/7 (Sheldrick, 2014)'
_computing_structure_solution 'SHELXS-97 (Sheldrick 2008)'
_diffrn_ambient_temperature 296(2)
_diffrn_measured_fraction_theta_full 0.993
_diffrn_measured_fraction_theta_max 0.994
_diffrn_measurement_device_type 'CCD area detector'
_diffrn_measurement_method 'phi and omega scans'
_diffrn_radiation_source 'fine-focus sealed tube'
_diffrn_radiation_type MoK\a
_diffrn_radiation_wavelength 0.71073
_diffrn_reflns_av_R_equivalents 0.0548
_diffrn_reflns_av_unetI/netI 0.0642
_diffrn_reflns_Laue_measured_fraction_full 0.993
_diffrn_reflns_Laue_measured_fraction_max 0.994
_diffrn_reflns_limit_h_max 13
_diffrn_reflns_limit_h_min -13
_diffrn_reflns_limit_k_max 17
_diffrn_reflns_limit_k_min -17
_diffrn_reflns_limit_l_max 18
_diffrn_reflns_limit_l_min -18
_diffrn_reflns_number 29965
_diffrn_reflns_point_group_measured_fraction_full 0.993
_diffrn_reflns_point_group_measured_fraction_max 0.994
_diffrn_reflns_theta_full 25.242
_diffrn_reflns_theta_max 26.000
_diffrn_reflns_theta_min 2.318
_exptl_absorpt_coefficient_mu 0.146
_exptl_absorpt_correction_T_max 0.971
_exptl_absorpt_correction_T_min 0.963
_exptl_absorpt_correction_type multi-scan
_exptl_absorpt_process_details sadabs
_exptl_crystal_colour yellow
_exptl_crystal_density_diffrn 1.269
_exptl_crystal_description block
_exptl_crystal_F_000 840
_exptl_crystal_size_max 0.260
_exptl_crystal_size_mid 0.240
_exptl_crystal_size_min 0.200
_refine_diff_density_max 0.234
_refine_diff_density_min -0.260
_refine_diff_density_rms 0.044
_refine_ls_extinction_method none
_refine_ls_goodness_of_fit_ref 1.019
_refine_ls_hydrogen_treatment constr
_refine_ls_matrix_type full
_refine_ls_number_parameters 528
_refine_ls_number_reflns 8164
_refine_ls_number_restraints 0
_refine_ls_restrained_S_all 1.019
_refine_ls_R_factor_all 0.1094
_refine_ls_R_factor_gt 0.0557
_refine_ls_shift/su_max 0.001
_refine_ls_shift/su_mean 0.000
_refine_ls_structure_factor_coef Fsqd
_refine_ls_weighting_details 'w=1/[\s^2^(Fo^2^)+(0.0555P)^2^+0.6766P] where P=(Fo^2^+2Fc^2^)/3'
_refine_ls_weighting_scheme calc
_refine_ls_wR_factor_gt 0.1147
_refine_ls_wR_factor_ref 0.1347
_reflns_Friedel_coverage 0.000
_reflns_number_gt 4995
_reflns_number_total 8164
_reflns_threshold_expression 'I > 2\s(I)'
_cod_data_source_file c9ob02013f2.cif
_cod_data_source_block 1k
_cod_depositor_comments 'Adding full bibliography for 7157234--7157247.cif.'
_cod_database_code 7157236
_shelx_shelxl_version_number 2014/7
_shelx_space_group_comment
; 
The symmetry employed for this shelxl refinement is uniquely defined 
by the following loop, which should always be used as a source of 
symmetry information in preference to the above space-group names. 
They are only intended as comments. 
;
_shelx_estimated_absorpt_t_min 0.963
_shelx_estimated_absorpt_t_max 0.971

loop_
_space_group_symop_operation_xyz
'x, y, z'
'-x, -y, -z'

loop_
_atom_site_label
_atom_site_type_symbol
_atom_site_fract_x
_atom_site_fract_y
_atom_site_fract_z
_atom_site_U_iso_or_equiv
_atom_site_adp_type
_atom_site_occupancy
_atom_site_site_symmetry_order
_atom_site_calc_flag
_atom_site_refinement_flags_posn
_atom_site_refinement_flags_adp
C1 C 0.9495(2) 0.92248(16) 0.69235(16) 0.0390(6) Uani 1 1 d . .
C2 C 0.9932(3) 1.01075(19) 0.67461(19) 0.0569(7) Uani 1 1 d . .
H2 H 1.0478 1.0124 0.6363 0.068 Uiso 1 1 calc R U
C3 C 0.9526(3) 1.0947(2) 0.7157(2) 0.0675(8) Uani 1 1 d . .
H3 H 0.9814 1.1547 0.7058 0.081 Uiso 1 1 calc R U
C4 C 0.8692(3) 1.09252(19) 0.7719(2) 0.0601(8) Uani 1 1 d . .
H4 H 0.8428 1.1510 0.7980 0.072 Uiso 1 1 calc R U
C5 C 0.8252(2) 1.00626(17) 0.78965(17) 0.0457(6) Uani 1 1 d . .
H5 H 0.7689 1.0057 0.8268 0.055 Uiso 1 1 calc R U
C6 C 0.8672(2) 0.91850(16) 0.75035(15) 0.0350(5) Uani 1 1 d . .
C7 C 0.84594(19) 0.81719(15) 0.75484(14) 0.0316(5) Uani 1 1 d . .
C8 C 0.9117(2) 0.76588(15) 0.69903(14) 0.0324(5) Uani 1 1 d . .
C9 C 0.9139(2) 0.65670(15) 0.67915(14) 0.0319(5) Uani 1 1 d . .
H9 H 1.0007 0.6431 0.7116 0.038 Uiso 1 1 calc R U
C10 C 0.8819(3) 0.61438(17) 0.57100(16) 0.0385(6) Uani 1 1 d . .
C11 C 0.9651(3) 0.6057(2) 0.43562(17) 0.0632(8) Uani 1 1 d . .
H11A H 0.9085 0.5439 0.4085 0.076 Uiso 1 1 calc R U
H11B H 1.0484 0.5952 0.4262 0.076 Uiso 1 1 calc R U
C12 C 0.9106(4) 0.6802(3) 0.3844(2) 0.0996(13) Uani 1 1 d . .
H12A H 0.8239 0.6849 0.3870 0.149 Uiso 1 1 calc R U
H12B H 0.9098 0.6619 0.3177 0.149 Uiso 1 1 calc R U
H12C H 0.9625 0.7428 0.4148 0.149 Uiso 1 1 calc R U
C13 C 0.6145(3) 0.5708(2) 1.12544(18) 0.0599(7) Uani 1 1 d . .
H13 H 0.5912 0.5030 1.1078 0.072 Uiso 1 1 calc R U
C14 C 0.5686(3) 0.6270(3) 1.1940(2) 0.0731(9) Uani 1 1 d . .
H14 H 0.5144 0.5972 1.2219 0.088 Uiso 1 1 calc R U
C15 C 0.6030(3) 0.7266(2) 1.22082(19) 0.0631(8) Uani 1 1 d . .
H15 H 0.5720 0.7649 1.2669 0.076 Uiso 1 1 calc R U
C16 C 0.6830(3) 0.7699(2) 1.17972(19) 0.0610(7) Uani 1 1 d . .
H16 H 0.7069 0.8377 1.1982 0.073 Uiso 1 1 calc R U
C17 C 0.7285(3) 0.71317(19) 1.11079(18) 0.0543(7) Uani 1 1 d . .
H17 H 0.7831 0.7433 1.0834 0.065 Uiso 1 1 calc R U
C18 C 0.6944(2) 0.61316(18) 1.08227(16) 0.0424(6) Uani 1 1 d . .
C19 C 0.7409(3) 0.54659(18) 1.00776(18) 0.0514(7) Uani 1 1 d . .
H19A H 0.8047 0.5099 1.0412 0.062 Uiso 1 1 calc R U
H19B H 0.6684 0.4995 0.9646 0.062 Uiso 1 1 calc R U
C20 C 0.9288(2) 0.63581(15) 0.97354(15) 0.0349(5) Uani 1 1 d . .
C21 C 1.0276(3) 0.63203(17) 1.05516(16) 0.0442(6) Uani 1 1 d . .
H21 H 1.0126 0.6023 1.1028 0.053 Uiso 1 1 calc R U
C22 C 1.1497(3) 0.67420(18) 1.06334(17) 0.0472(6) Uani 1 1 d . .
H22 H 1.2178 0.6720 1.1176 0.057 Uiso 1 1 calc R U
C23 C 1.1748(2) 0.71950(17) 0.99422(16) 0.0427(6) Uani 1 1 d . .
C24 C 1.3098(2) 0.7659(2) 1.0063(2) 0.0731(9) Uani 1 1 d . .
H24A H 1.3507 0.7982 1.0733 0.110 Uiso 1 1 calc R U
H24B H 1.3048 0.8131 0.9666 0.110 Uiso 1 1 calc R U
H24C H 1.3595 0.7157 0.9866 0.110 Uiso 1 1 calc R U
C25 C 1.0725(2) 0.72226(16) 0.91255(15) 0.0375(5) Uani 1 1 d . .
H25 H 1.0874 0.7528 0.8654 0.045 Uiso 1 1 calc R U
C26 C 0.9489(2) 0.67972(15) 0.90141(14) 0.0293(5) Uani 1 1 d . .
C27 C 0.82118(19) 0.66996(15) 0.82263(14) 0.0310(5) Uani 1 1 d . .
C28 C 0.7283(2) 0.61500(15) 0.86266(16) 0.0361(5) Uani 1 1 d . .
C29 C 0.8165(2) 0.60880(15) 0.72013(14) 0.0305(5) Uani 1 1 d . .
H29 H 0.7296 0.6071 0.6758 0.037 Uiso 1 1 calc R U
C30 C 0.8413(2) 0.50259(15) 0.72152(14) 0.0314(5) Uani 1 1 d . .
C31 C 0.7365(2) 0.41943(15) 0.67423(14) 0.0326(5) Uani 1 1 d . .
C32 C 0.6108(2) 0.42914(17) 0.62466(16) 0.0422(6) Uani 1 1 d . .
H32 H 0.5881 0.4917 0.6218 0.051 Uiso 1 1 calc R U
C33 C 0.5179(2) 0.34825(18) 0.57913(17) 0.0462(6) Uani 1 1 d . .
H33 H 0.4341 0.3565 0.5462 0.055 Uiso 1 1 calc R U
C34 C 0.5511(2) 0.25571(18) 0.58314(16) 0.0419(6) Uani 1 1 d . .
C35 C 0.3425(3) 0.1749(3) 0.4842(2) 0.0907(11) Uani 1 1 d . .
H35A H 0.2977 0.2140 0.5226 0.136 Uiso 1 1 calc R U
H35B H 0.2966 0.1097 0.4585 0.136 Uiso 1 1 calc R U
H35C H 0.3476 0.2042 0.4316 0.136 Uiso 1 1 calc R U
C36 C 0.6757(2) 0.24406(18) 0.63258(17) 0.0482(6) Uani 1 1 d . .
H36 H 0.6977 0.1814 0.6357 0.058 Uiso 1 1 calc R U
C37 C 0.7667(2) 0.32435(17) 0.67685(16) 0.0421(6) Uani 1 1 d . .
H37 H 0.8504 0.3154 0.7094 0.051 Uiso 1 1 calc R U
C38 C 0.7682(2) 0.76906(15) 0.80700(14) 0.0316(5) Uani 1 1 d . .
H38 H 0.6803 0.7512 0.7621 0.038 Uiso 1 1 calc R U
C39 C 0.7570(2) 0.83572(15) 0.89824(15) 0.0319(5) Uani 1 1 d . .
C40 C 0.8636(2) 0.89043(16) 0.97101(15) 0.0373(5) Uani 1 1 d . .
H40 H 0.9461 0.8838 0.9660 0.045 Uiso 1 1 calc R U
C41 C 0.8486(2) 0.95440(17) 1.05058(16) 0.0414(6) Uani 1 1 d . .
H41 H 0.9205 0.9909 1.0987 0.050 Uiso 1 1 calc R U
C42 C 0.7270(2) 0.96393(16) 1.05837(16) 0.0401(6) Uani 1 1 d . .
C43 C 0.6200(2) 0.90928(17) 0.98930(18) 0.0463(6) Uani 1 1 d . .
H43 H 0.5381 0.9149 0.9960 0.056 Uiso 1 1 calc R U
C44 C 0.6357(2) 0.84565(17) 0.90961(17) 0.0431(6) Uani 1 1 d . .
H44 H 0.5633 0.8086 0.8625 0.052 Uiso 1 1 calc R U
C1S C 0.5951(5) 0.0542(4) 0.3664(4) 0.156(2) Uani 1 1 d . .
H1S1 H 0.6430 0.0007 0.3521 0.234 Uiso 1 1 calc R U
H1S2 H 0.5179 0.0487 0.3131 0.234 Uiso 1 1 calc R U
H1S3 H 0.5724 0.0519 0.4244 0.234 Uiso 1 1 calc R U
C2S C 0.6766(7) 0.1500(4) 0.3813(4) 0.1173(17) Uani 1 1 d . .
C3S C 0.6631(5) 0.3208(4) 0.3708(4) 0.147(2) Uani 1 1 d . .
H3S1 H 0.6045 0.3660 0.3872 0.176 Uiso 1 1 calc R U
H3S2 H 0.7421 0.3340 0.4249 0.176 Uiso 1 1 calc R U
C4S C 0.6912(5) 0.3367(4) 0.2875(4) 0.160(2) Uani 1 1 d . .
H4S1 H 0.7532 0.2947 0.2735 0.240 Uiso 1 1 calc R U
H4S2 H 0.7261 0.4042 0.2985 0.240 Uiso 1 1 calc R U
H4S3 H 0.6135 0.3220 0.2334 0.240 Uiso 1 1 calc R U
Cl1 Cl 0.70867(7) 1.04645(5) 1.15825(5) 0.0650(2) Uani 1 1 d . .
N1 N 0.97479(18) 0.82872(13) 0.66113(13) 0.0399(5) Uani 1 1 d . .
H1 H 1.0221 0.8120 0.6241 0.048 Uiso 1 1 calc R U
N2 N 0.79762(18) 0.59778(13) 0.94909(13) 0.0391(5) Uani 1 1 d . .
O1 O 0.78127(19) 0.56788(15) 0.52029(12) 0.0658(5) Uani 1 1 d . .
O2 O 0.98093(16) 0.63586(12) 0.53954(11) 0.0521(5) Uani 1 1 d . .
O3 O 0.61270(16) 0.59115(12) 0.82339(12) 0.0515(4) Uani 1 1 d . .
O4 O 0.95139(15) 0.48775(11) 0.76070(11) 0.0430(4) Uani 1 1 d . .
O5 O 0.46873(17) 0.17013(13) 0.54308(12) 0.0596(5) Uani 1 1 d . .
O1S O 0.7918(4) 0.1655(3) 0.4106(2) 0.1364(12) Uani 1 1 d . .
O2S O 0.6028(3) 0.2174(3) 0.3555(2) 0.1254(10) Uani 1 1 d . .

loop_
_atom_site_aniso_label
_atom_site_aniso_U_11
_atom_site_aniso_U_22
_atom_site_aniso_U_33
_atom_site_aniso_U_23
_atom_site_aniso_U_13
_atom_site_aniso_U_12
C1 0.0482(15) 0.0318(13) 0.0352(13) 0.0106(10) 0.0080(11) 0.0042(11)
C2 0.0713(19) 0.0471(17) 0.0604(17) 0.0239(14) 0.0253(14) 0.0043(14)
C3 0.093(2) 0.0358(16) 0.081(2) 0.0272(15) 0.0273(18) 0.0093(15)
C4 0.080(2) 0.0360(16) 0.0630(18) 0.0125(13) 0.0174(16) 0.0189(14)
C5 0.0535(16) 0.0366(15) 0.0456(14) 0.0118(11) 0.0097(12) 0.0130(12)
C6 0.0391(13) 0.0313(13) 0.0306(12) 0.0080(10) 0.0033(10) 0.0060(10)
C7 0.0333(12) 0.0318(13) 0.0272(11) 0.0057(9) 0.0058(9) 0.0047(10)
C8 0.0397(13) 0.0296(12) 0.0288(12) 0.0091(9) 0.0100(10) 0.0033(10)
C9 0.0358(12) 0.0345(13) 0.0287(12) 0.0097(9) 0.0128(9) 0.0074(10)
C10 0.0555(16) 0.0317(13) 0.0340(13) 0.0097(11) 0.0200(12) 0.0103(12)
C11 0.095(2) 0.0671(19) 0.0383(15) 0.0100(14) 0.0386(15) 0.0133(16)
C12 0.139(3) 0.129(3) 0.061(2) 0.048(2) 0.048(2) 0.070(3)
C13 0.077(2) 0.0557(18) 0.0501(16) 0.0059(13) 0.0338(15) -0.0154(15)
C14 0.081(2) 0.088(3) 0.0550(18) 0.0042(17) 0.0436(16) -0.0225(18)
C15 0.0687(19) 0.083(2) 0.0432(16) 0.0074(15) 0.0307(14) 0.0104(17)
C16 0.085(2) 0.0490(17) 0.0591(17) 0.0119(14) 0.0374(16) 0.0149(15)
C17 0.0746(19) 0.0475(17) 0.0582(17) 0.0187(13) 0.0428(14) 0.0086(14)
C18 0.0524(15) 0.0430(15) 0.0387(13) 0.0148(11) 0.0215(11) 0.0028(12)
C19 0.0734(18) 0.0399(15) 0.0554(16) 0.0161(12) 0.0400(14) 0.0003(13)
C20 0.0463(15) 0.0289(12) 0.0346(13) 0.0067(10) 0.0199(11) 0.0077(10)
C21 0.0688(18) 0.0389(14) 0.0322(13) 0.0158(11) 0.0198(12) 0.0152(13)
C22 0.0550(17) 0.0474(16) 0.0353(14) 0.0107(11) 0.0042(11) 0.0171(13)
C23 0.0413(15) 0.0421(15) 0.0402(14) 0.0075(11) 0.0060(11) 0.0082(11)
C24 0.0425(17) 0.095(2) 0.073(2) 0.0293(18) -0.0009(14) 0.0011(16)
C25 0.0425(14) 0.0413(14) 0.0326(12) 0.0132(10) 0.0140(10) 0.0068(11)
C26 0.0371(13) 0.0272(12) 0.0268(11) 0.0069(9) 0.0139(9) 0.0057(10)
C27 0.0350(12) 0.0312(12) 0.0287(11) 0.0050(9) 0.0138(9) 0.0047(10)
C28 0.0434(15) 0.0282(13) 0.0391(14) -0.0011(10) 0.0233(11) -0.0006(11)
C29 0.0332(12) 0.0308(12) 0.0271(11) 0.0056(9) 0.0091(9) 0.0041(9)
C30 0.0396(14) 0.0333(13) 0.0255(11) 0.0075(9) 0.0149(10) 0.0085(11)
C31 0.0378(13) 0.0342(13) 0.0279(11) 0.0065(10) 0.0135(10) 0.0057(10)
C32 0.0437(15) 0.0369(14) 0.0468(14) 0.0092(11) 0.0145(12) 0.0098(12)
C33 0.0355(14) 0.0503(17) 0.0491(15) 0.0085(12) 0.0090(11) 0.0055(12)
C34 0.0451(15) 0.0403(15) 0.0342(13) 0.0023(11) 0.0092(11) -0.0048(12)
C35 0.055(2) 0.086(2) 0.094(3) -0.0010(19) -0.0174(17) -0.0090(17)
C36 0.0561(17) 0.0315(14) 0.0504(15) 0.0088(12) 0.0067(13) 0.0037(12)
C37 0.0447(15) 0.0376(15) 0.0402(13) 0.0103(11) 0.0058(11) 0.0061(12)
C38 0.0315(12) 0.0315(12) 0.0302(12) 0.0042(9) 0.0084(9) 0.0060(10)
C39 0.0328(13) 0.0300(12) 0.0325(12) 0.0048(9) 0.0111(10) 0.0039(10)
C40 0.0330(13) 0.0423(14) 0.0362(13) 0.0042(11) 0.0135(10) 0.0037(11)
C41 0.0402(14) 0.0437(15) 0.0331(13) 0.0021(11) 0.0055(10) 0.0003(11)
C42 0.0490(15) 0.0360(14) 0.0366(13) 0.0035(10) 0.0173(11) 0.0102(11)
C43 0.0373(14) 0.0483(16) 0.0546(16) 0.0018(12) 0.0217(12) 0.0110(12)
C44 0.0342(14) 0.0418(14) 0.0458(14) -0.0035(11) 0.0101(11) 0.0016(11)
C1S 0.211(6) 0.118(4) 0.174(5) 0.006(3) 0.141(4) -0.019(4)
C2S 0.144(5) 0.133(5) 0.096(3) 0.000(3) 0.089(4) 0.004(4)
C3S 0.167(5) 0.146(5) 0.116(4) -0.018(3) 0.077(3) -0.067(4)
C4S 0.115(4) 0.169(5) 0.161(5) 0.032(4) 0.002(4) -0.036(3)
Cl1 0.0826(5) 0.0634(5) 0.0472(4) -0.0065(3) 0.0279(4) 0.0209(4)
N1 0.0532(12) 0.0359(11) 0.0383(11) 0.0124(9) 0.0234(9) 0.0058(9)
N2 0.0537(13) 0.0352(11) 0.0373(11) 0.0117(9) 0.0258(9) 0.0030(9)
O1 0.0692(13) 0.0823(14) 0.0368(10) 0.0001(10) 0.0155(9) -0.0116(11)
O2 0.0662(12) 0.0604(12) 0.0373(9) 0.0077(8) 0.0303(8) 0.0059(9)
O3 0.0399(11) 0.0539(11) 0.0585(11) 0.0033(8) 0.0210(8) -0.0079(8)
O4 0.0410(10) 0.0392(10) 0.0466(10) 0.0111(7) 0.0081(8) 0.0092(8)
O5 0.0543(12) 0.0503(11) 0.0575(11) 0.0032(9) 0.0003(9) -0.0077(9)
O1S 0.119(2) 0.175(3) 0.132(3) 0.014(2) 0.079(2) 0.013(2)
O2S 0.111(2) 0.147(3) 0.103(2) 0.001(2) 0.0370(18) -0.031(2)

loop_
_atom_type_symbol
_atom_type_description
_atom_type_scat_dispersion_real
_atom_type_scat_dispersion_imag
_atom_type_scat_source
C C 0.0033 0.0016 'International Tables Vol C Tables 4.2.6.8 and 6.1.1.4'
H H 0.0000 0.0000 'International Tables Vol C Tables 4.2.6.8 and 6.1.1.4'
N N 0.0061 0.0033 'International Tables Vol C Tables 4.2.6.8 and 6.1.1.4'
O O 0.0106 0.0060 'International Tables Vol C Tables 4.2.6.8 and 6.1.1.4'
Cl Cl 0.1484 0.1585 'International Tables Vol C Tables 4.2.6.8 and 6.1.1.4'

loop_
_geom_angle_atom_site_label_1
_geom_angle_atom_site_label_2
_geom_angle_atom_site_label_3
_geom_angle
N1 C1 C2 129.8(2)
N1 C1 C6 108.11(19)
C2 C1 C6 122.1(2)
C3 C2 C1 117.5(3)
C3 C2 H2 121.3
C1 C2 H2 121.3
C2 C3 C4 121.5(3)
C2 C3 H3 119.2
C4 C3 H3 119.2
C5 C4 C3 121.6(2)
C5 C4 H4 119.2
C3 C4 H4 119.2
C4 C5 C6 118.5(2)
C4 C5 H5 120.8
C6 C5 H5 120.8
C1 C6 C5 118.8(2)
C1 C6 C7 106.61(18)
C5 C6 C7 134.6(2)
C8 C7 C6 106.54(18)
C8 C7 C38 122.82(19)
C6 C7 C38 130.64(18)
C7 C8 N1 110.15(18)
C7 C8 C9 125.66(19)
N1 C8 C9 124.18(18)
C8 C9 C10 110.30(17)
C8 C9 C29 109.67(16)
C10 C9 C29 110.34(18)
C8 C9 H9 108.8
C10 C9 H9 108.8
C29 C9 H9 108.8
O1 C10 O2 124.3(2)
O1 C10 C9 124.9(2)
O2 C10 C9 110.8(2)
O2 C11 C12 111.3(2)
O2 C11 H11A 109.4
C12 C11 H11A 109.4
O2 C11 H11B 109.4
C12 C11 H11B 109.4
H11A C11 H11B 108.0
C11 C12 H12A 109.5
C11 C12 H12B 109.5
H12A C12 H12B 109.5
C11 C12 H12C 109.5
H12A C12 H12C 109.5
H12B C12 H12C 109.5
C14 C13 C18 121.4(3)
C14 C13 H13 119.3
C18 C13 H13 119.3
C15 C14 C13 119.7(3)
C15 C14 H14 120.1
C13 C14 H14 120.1
C14 C15 C16 119.8(3)
C14 C15 H15 120.1
C16 C15 H15 120.1
C15 C16 C17 120.1(3)
C15 C16 H16 119.9
C17 C16 H16 119.9
C18 C17 C16 121.0(2)
C18 C17 H17 119.5
C16 C17 H17 119.5
C17 C18 C13 117.9(2)
C17 C18 C19 123.8(2)
C13 C18 C19 118.2(2)
N2 C19 C18 114.52(19)
N2 C19 H19A 108.6
C18 C19 H19A 108.6
N2 C19 H19B 108.6
C18 C19 H19B 108.6
H19A C19 H19B 107.6
C21 C20 C26 122.3(2)
C21 C20 N2 127.6(2)
C26 C20 N2 110.03(19)
C20 C21 C22 117.3(2)
C20 C21 H21 121.3
C22 C21 H21 121.3
C23 C22 C21 122.7(2)
C23 C22 H22 118.7
C21 C22 H22 118.7
C22 C23 C25 118.6(2)
C22 C23 C24 121.1(2)
C25 C23 C24 120.3(2)
C23 C24 H24A 109.5
C23 C24 H24B 109.5
H24A C24 H24B 109.5
C23 C24 H24C 109.5
H24A C24 H24C 109.5
H24B C24 H24C 109.5
C26 C25 C23 120.4(2)
C26 C25 H25 119.8
C23 C25 H25 119.8
C25 C26 C20 118.74(19)
C25 C26 C27 132.77(18)
C20 C26 C27 108.49(18)
C26 C27 C28 102.00(17)
C26 C27 C29 115.30(16)
C28 C27 C29 109.16(16)
C26 C27 C38 115.71(17)
C28 C27 C38 107.58(16)
C29 C27 C38 106.67(15)
O3 C28 N2 125.9(2)
O3 C28 C27 125.8(2)
N2 C28 C27 108.31(19)
C30 C29 C9 109.31(16)
C30 C29 C27 112.21(16)
C9 C29 C27 111.58(17)
C30 C29 H29 107.9
C9 C29 H29 107.9
C27 C29 H29 107.9
O4 C30 C31 120.68(19)
O4 C30 C29 118.04(19)
C31 C30 C29 121.26(19)
C32 C31 C37 117.4(2)
C32 C31 C30 124.5(2)
C37 C31 C30 118.11(19)
C31 C32 C33 121.9(2)
C31 C32 H32 119.1
C33 C32 H32 119.1
C34 C33 C32 119.2(2)
C34 C33 H33 120.4
C32 C33 H33 120.4
O5 C34 C33 125.3(2)
O5 C34 C36 114.7(2)
C33 C34 C36 120.0(2)
O5 C35 H35A 109.5
O5 C35 H35B 109.5
H35A C35 H35B 109.5
O5 C35 H35C 109.5
H35A C35 H35C 109.5
H35B C35 H35C 109.5
C37 C36 C34 120.2(2)
C37 C36 H36 119.9
C34 C36 H36 119.9
C36 C37 C31 121.3(2)
C36 C37 H37 119.4
C31 C37 H37 119.4
C7 C38 C39 114.28(17)
C7 C38 C27 108.56(16)
C39 C38 C27 114.29(16)
C7 C38 H38 106.4
C39 C38 H38 106.4
C27 C38 H38 106.4
C44 C39 C40 117.82(19)
C44 C39 C38 119.39(19)
C40 C39 C38 122.76(19)
C41 C40 C39 120.9(2)
C41 C40 H40 119.5
C39 C40 H40 119.5
C42 C41 C40 119.7(2)
C42 C41 H41 120.2
C40 C41 H41 120.2
C43 C42 C41 121.0(2)
C43 C42 Cl1 119.65(18)
C41 C42 Cl1 119.35(18)
C42 C43 C44 119.0(2)
C42 C43 H43 120.5
C44 C43 H43 120.5
C43 C44 C39 121.5(2)
C43 C44 H44 119.2
C39 C44 H44 119.2
C2S C1S H1S1 109.5
C2S C1S H1S2 109.5
H1S1 C1S H1S2 109.5
C2S C1S H1S3 109.5
H1S1 C1S H1S3 109.5
H1S2 C1S H1S3 109.5
O1S C2S O2S 123.0(5)
O1S C2S C1S 126.6(6)
O2S C2S C1S 110.4(5)
C4S C3S O2S 111.4(4)
C4S C3S H3S1 109.4
O2S C3S H3S1 109.4
C4S C3S H3S2 109.4
O2S C3S H3S2 109.4
H3S1 C3S H3S2 108.0
C3S C4S H4S1 109.5
C3S C4S H4S2 109.5
H4S1 C4S H4S2 109.5
C3S C4S H4S3 109.5
H4S1 C4S H4S3 109.5
H4S2 C4S H4S3 109.5
C1 N1 C8 108.57(18)
C1 N1 H1 125.7
C8 N1 H1 125.7
C28 N2 C20 111.17(17)
C28 N2 C19 123.4(2)
C20 N2 C19 125.40(19)
C10 O2 C11 118.5(2)
C34 O5 C35 118.2(2)
C2S O2S C3S 119.6(4)

loop_
_geom_bond_atom_site_label_1
_geom_bond_atom_site_label_2
_geom_bond_distance
C1 N1 1.371(3)
C1 C2 1.395(3)
C1 C6 1.407(3)
C2 C3 1.367(4)
C2 H2 0.9300
C3 C4 1.393(4)
C3 H3 0.9300
C4 C5 1.371(4)
C4 H4 0.9300
C5 C6 1.408(3)
C5 H5 0.9300
C6 C7 1.439(3)
C7 C8 1.364(3)
C7 C38 1.504(3)
C8 N1 1.376(3)
C8 C9 1.499(3)
C9 C10 1.513(3)
C9 C29 1.540(3)
C9 H9 0.9800
C10 O1 1.196(3)
C10 O2 1.328(3)
C11 O2 1.459(3)
C11 C12 1.466(4)
C11 H11A 0.9700
C11 H11B 0.9700
C12 H12A 0.9600
C12 H12B 0.9600
C12 H12C 0.9600
C13 C14 1.378(4)
C13 C18 1.382(3)
C13 H13 0.9300
C14 C15 1.367(4)
C14 H14 0.9300
C15 C16 1.368(4)
C15 H15 0.9300
C16 C17 1.383(3)
C16 H16 0.9300
C17 C18 1.372(3)
C17 H17 0.9300
C18 C19 1.512(3)
C19 N2 1.461(3)
C19 H19A 0.9700
C19 H19B 0.9700
C20 C21 1.380(3)
C20 C26 1.389(3)
C20 N2 1.409(3)
C21 C22 1.382(3)
C21 H21 0.9300
C22 C23 1.381(3)
C22 H22 0.9300
C23 C25 1.397(3)
C23 C24 1.515(3)
C24 H24A 0.9600
C24 H24B 0.9600
C24 H24C 0.9600
C25 C26 1.387(3)
C25 H25 0.9300
C26 C27 1.515(3)
C27 C28 1.543(3)
C27 C29 1.563(3)
C27 C38 1.568(3)
C28 O3 1.219(3)
C28 N2 1.359(3)
C29 C30 1.530(3)
C29 H29 0.9800
C30 O4 1.223(2)
C30 C31 1.482(3)
C31 C32 1.384(3)
C31 C37 1.395(3)
C32 C33 1.385(3)
C32 H32 0.9300
C33 C34 1.373(3)
C33 H33 0.9300
C34 O5 1.366(3)
C34 C36 1.382(3)
C35 O5 1.415(3)
C35 H35A 0.9600
C35 H35B 0.9600
C35 H35C 0.9600
C36 C37 1.366(3)
C36 H36 0.9300
C37 H37 0.9300
C38 C39 1.513(3)
C38 H38 0.9800
C39 C44 1.388(3)
C39 C40 1.390(3)
C40 C41 1.380(3)
C40 H40 0.9300
C41 C42 1.371(3)
C41 H41 0.9300
C42 C43 1.370(3)
C42 Cl1 1.745(2)
C43 C44 1.382(3)
C43 H43 0.9300
C44 H44 0.9300
C1S C2S 1.501(6)
C1S H1S1 0.9600
C1S H1S2 0.9600
C1S H1S3 0.9600
C2S O1S 1.194(6)
C2S O2S 1.320(6)
C3S C4S 1.400(6)
C3S O2S 1.496(5)
C3S H3S1 0.9700
C3S H3S2 0.9700
C4S H4S1 0.9600
C4S H4S2 0.9600
C4S H4S3 0.9600
N1 H1 0.8600

loop_
_geom_hbond_atom_site_label_D
_geom_hbond_atom_site_label_H
_geom_hbond_atom_site_label_A
_geom_hbond_distance_DH
_geom_hbond_distance_HA
_geom_hbond_distance_DA
_geom_hbond_angle_DHA
_geom_hbond_site_symmetry_A
N1 H1 O1S 0.86 2.24 3.015(4) 149.6 2_766
N1 H1 O2 0.86 2.48 2.938(2) 114.4 .
